data_4342548
loop_
_publ_author_name
'Zhang, Zhenyu'
'Zhang, Houyu'
'Jiao, Chuanjun'
'Ye, Kaiqi'
'Zhang, Hongyu'
'Zhang, Jingying'
'Wang, Yue'

_publ_section_title
;
 2-(2-Hydroxyphenyl)benzimidazole-Based Four-Coordinate Boron-Containing
 Materials with Highly Efficient Deep-Blue Photoluminescence and
 Electroluminescence.
;
_journal_issue 6
_journal_name_full 'Inorganic chemistry'
_journal_page_first 2652
_journal_page_last 2659
_journal_paper_doi 10.1021/ic502815q
_journal_volume 54
_journal_year 2015
_chemical_formula_sum 'C31 H21 B N2 O'
_chemical_formula_weight 448.31
_chemical_name_systematic
; 
 ? 
;
_space_group_IT_number 14
_symmetry_cell_setting monoclinic
_symmetry_space_group_name_Hall '-P 2ybc'
_symmetry_space_group_name_H-M 'P 1 21/c 1'
_atom_sites_solution_hydrogens geom
_atom_sites_solution_primary direct
_atom_sites_solution_secondary difmap
_audit_creation_method SHELXL-97
_cell_angle_alpha 90.00
_cell_angle_beta 107.49(3)
_cell_angle_gamma 90.00
_cell_formula_units_Z 4
_cell_length_a 10.564(2)
_cell_length_b 15.403(3)
_cell_length_c 15.147(3)
_cell_measurement_reflns_used 17009
_cell_measurement_temperature 293(2)
_cell_measurement_theta_max 27.515
_cell_measurement_theta_min 2.995
_cell_volume 2350.7(9)
_computing_cell_refinement RAPID-AUTO
_computing_data_collection 'RAPID-AUTO (Rigaku Corporation, 1998)'
_computing_data_reduction 'CrystalStructure (Rigaku/MSC and Rigaku Corporation, 2002)'
_computing_molecular_graphics 'SHELXL-97 (Sheldrick, 1997)'
_computing_publication_material 'SHELXL-97 (Sheldrick, 1997)'
_computing_structure_refinement 'SHELXL-97 (Sheldrick, 1997)'
_computing_structure_solution 'SHELXS-97 (Sheldrick, 1990)'
_diffrn_ambient_temperature 293(2)
_diffrn_detector_area_resol_mean 0
_diffrn_measured_fraction_theta_full 0.981
_diffrn_measured_fraction_theta_max 0.981
_diffrn_measurement_device_type 'Rigaku RAXIS-RAPID'
_diffrn_measurement_method '\w scans'
_diffrn_radiation_monochromator graphite
_diffrn_radiation_source 'fine-focus sealed tube'
_diffrn_radiation_type MoK\a
_diffrn_radiation_wavelength 0.71073
_diffrn_reflns_av_R_equivalents 0.0306
_diffrn_reflns_av_sigmaI/netI 0.0278
_diffrn_reflns_limit_h_max 13
_diffrn_reflns_limit_h_min -13
_diffrn_reflns_limit_k_max 18
_diffrn_reflns_limit_k_min -20
_diffrn_reflns_limit_l_max 19
_diffrn_reflns_limit_l_min -19
_diffrn_reflns_number 21749
_diffrn_reflns_theta_full 27.48
_diffrn_reflns_theta_max 27.48
_diffrn_reflns_theta_min 3.00
_diffrn_standards_decay_% 0
_diffrn_standards_interval_count 0
_diffrn_standards_interval_time 0
_diffrn_standards_number 0
_exptl_absorpt_coefficient_mu 0.076
_exptl_absorpt_correction_T_max 0.9754
_exptl_absorpt_correction_T_min 0.9576
_exptl_absorpt_correction_type psi-scan
_exptl_crystal_colour block
_exptl_crystal_density_diffrn 1.267
_exptl_crystal_density_method 'not measured'
_exptl_crystal_description colorless
_exptl_crystal_F_000 936
_exptl_crystal_size_max 0.57
_exptl_crystal_size_mid 0.44
_exptl_crystal_size_min 0.33
_refine_diff_density_max 0.278
_refine_diff_density_min -0.200
_refine_diff_density_rms 0.035
_refine_ls_extinction_method none
_refine_ls_goodness_of_fit_ref 1.074
_refine_ls_hydrogen_treatment constr
_refine_ls_matrix_type full
_refine_ls_number_parameters 316
_refine_ls_number_reflns 5291
_refine_ls_number_restraints 0
_refine_ls_restrained_S_all 1.074
_refine_ls_R_factor_all 0.0607
_refine_ls_R_factor_gt 0.0448
_refine_ls_shift/su_max 0.001
_refine_ls_shift/su_mean 0.000
_refine_ls_structure_factor_coef Fsqd
_refine_ls_weighting_details 'calc w=1/[\s^2^(Fo^2^)+(0.0605P)^2^+0.2585P] where P=(Fo^2^+2Fc^2^)/3'
_refine_ls_weighting_scheme calc
_refine_ls_wR_factor_gt 0.1145
_refine_ls_wR_factor_ref 0.1216
_reflns_number_gt 3949
_reflns_number_total 5291
_reflns_threshold_expression >2sigma(I)
_cod_data_source_file ic502815q_si_002.cif
_cod_data_source_block 2
_cod_depositor_comments 'Adding full bibliography for 4342547--4342548.cif.'
_cod_original_cell_volume 2350.9(8)
_cod_original_sg_symbol_H-M P2(1)/c
_cod_database_code 4342548

loop_
_symmetry_equiv_pos_as_xyz
'x, y, z'
'-x, y+1/2, -z+1/2'
'-x, -y, -z'
'x, -y-1/2, z-1/2'

loop_
_atom_site_label
_atom_site_type_symbol
_atom_site_fract_x
_atom_site_fract_y
_atom_site_fract_z
_atom_site_U_iso_or_equiv
_atom_site_adp_type
_atom_site_occupancy
_atom_site_symmetry_multiplicity
_atom_site_calc_flag
_atom_site_refinement_flags
B B 0.35840(14) 0.19440(10) 0.50186(10) 0.0339(3) Uani 1 1 d .
O O 0.41973(9) 0.13559(6) 0.58033(6) 0.0411(2) Uani 1 1 d .
N1 N 0.22652(10) 0.22924(7) 0.51990(7) 0.0325(2) Uani 1 1 d .
N2 N 0.04591(11) 0.22328(7) 0.56404(7) 0.0375(3) Uani 1 1 d .
C1 C 0.34555(13) 0.08109(9) 0.61347(9) 0.0374(3) Uani 1 1 d .
C2 C 0.40127(15) 0.00332(10) 0.65355(10) 0.0490(4) Uani 1 1 d .
H2 H 0.4876 -0.0109 0.6554 0.059 Uiso 1 1 calc R
C3 C 0.32914(18) -0.05286(11) 0.69063(12) 0.0601(4) Uani 1 1 d .
H3 H 0.3672 -0.1048 0.7171 0.072 Uiso 1 1 calc R
C4 C 0.20071(19) -0.03281(11) 0.68891(13) 0.0650(5) Uani 1 1 d .
H4 H 0.1530 -0.0711 0.7142 0.078 Uiso 1 1 calc R
C5 C 0.14392(16) 0.04356(10) 0.64990(12) 0.0548(4) Uani 1 1 d .
H5 H 0.0575 0.0567 0.6487 0.066 Uiso 1 1 calc R
C6 C 0.21509(13) 0.10212(9) 0.61171(9) 0.0381(3) Uani 1 1 d .
C7 C 0.16250(12) 0.18340(8) 0.56802(8) 0.0338(3) Uani 1 1 d .
C8 C 0.14906(13) 0.30053(8) 0.48155(8) 0.0347(3) Uani 1 1 d .
C9 C 0.16710(15) 0.36793(9) 0.42494(9) 0.0425(3) Uani 1 1 d .
H9 H 0.2425 0.3714 0.4055 0.051 Uiso 1 1 calc R
C10 C 0.06779(16) 0.42902(10) 0.39937(10) 0.0520(4) Uani 1 1 d .
H10 H 0.0766 0.4748 0.3616 0.062 Uiso 1 1 calc R
C11 C -0.04546(17) 0.42457(11) 0.42811(11) 0.0544(4) Uani 1 1 d .
H11 H -0.1100 0.4673 0.4089 0.065 Uiso 1 1 calc R
C12 C -0.06458(15) 0.35861(10) 0.48420(10) 0.0469(4) Uani 1 1 d .
H12 H -0.1398 0.3556 0.5039 0.056 Uiso 1 1 calc R
C13 C 0.03518(13) 0.29709(9) 0.50944(9) 0.0372(3) Uani 1 1 d .
C14 C -0.04973(13) 0.20490(9) 0.61220(10) 0.0434(3) Uani 1 1 d .
C15 C -0.02701(18) 0.23516(11) 0.70066(11) 0.0574(4) Uani 1 1 d .
H15 H 0.0516 0.2635 0.7314 0.069 Uiso 1 1 calc R
C16 C -0.1257(2) 0.22208(15) 0.74291(16) 0.0862(7) Uani 1 1 d .
H16 H -0.1132 0.2414 0.8031 0.103 Uiso 1 1 calc R
C17 C -0.2422(2) 0.18032(16) 0.6956(2) 0.0983(10) Uani 1 1 d .
H17 H -0.3079 0.1720 0.7241 0.118 Uiso 1 1 calc R
C18 C -0.26176(19) 0.15124(14) 0.6076(2) 0.0882(8) Uani 1 1 d .
H18 H -0.3404 0.1231 0.5766 0.106 Uiso 1 1 calc R
C19 C -0.16599(15) 0.16330(12) 0.56446(14) 0.0621(5) Uani 1 1 d .
H19 H -0.1791 0.1438 0.5043 0.074 Uiso 1 1 calc R
C20 C 0.31915(13) 0.15247(9) 0.39928(9) 0.0373(3) Uani 1 1 d .
C21 C 0.24156(16) 0.08201(10) 0.35984(10) 0.0494(4) Uani 1 1 d .
H21 H 0.2025 0.0483 0.3955 0.059 Uiso 1 1 calc R
C22 C 0.22148(19) 0.06128(12) 0.26748(11) 0.0613(4) Uani 1 1 d .
H22 H 0.1704 0.0132 0.2418 0.074 Uiso 1 1 calc R
C23 C 0.27719(19) 0.11189(12) 0.21332(11) 0.0629(5) Uani 1 1 d .
H23 H 0.2630 0.0977 0.1514 0.075 Uiso 1 1 calc R
C24 C 0.35334(17) 0.18306(11) 0.25039(10) 0.0534(4) Uani 1 1 d .
H24 H 0.3897 0.2174 0.2137 0.064 Uiso 1 1 calc R
C25 C 0.37540(13) 0.20325(9) 0.34329(9) 0.0401(3) Uani 1 1 d .
C26 C 0.45441(13) 0.27517(9) 0.39698(10) 0.0409(3) Uani 1 1 d .
C27 C 0.51954(16) 0.34138(11) 0.36573(13) 0.0559(4) Uani 1 1 d .
H27 H 0.5187 0.3431 0.3042 0.067 Uiso 1 1 calc R
C28 C 0.58549(17) 0.40457(11) 0.42710(16) 0.0673(5) Uani 1 1 d .
H28 H 0.6285 0.4493 0.4065 0.081 Uiso 1 1 calc R
C29 C 0.58816(16) 0.40205(11) 0.51841(15) 0.0616(5) Uani 1 1 d .
H29 H 0.6343 0.4443 0.5594 0.074 Uiso 1 1 calc R
C30 C 0.52200(14) 0.33640(10) 0.54948(11) 0.0488(4) Uani 1 1 d .
H30 H 0.5239 0.3352 0.6112 0.059 Uiso 1 1 calc R
C31 C 0.45343(12) 0.27282(9) 0.48975(9) 0.0377(3) Uani 1 1 d .

loop_
_atom_site_aniso_label
_atom_site_aniso_U_11
_atom_site_aniso_U_22
_atom_site_aniso_U_33
_atom_site_aniso_U_23
_atom_site_aniso_U_13
_atom_site_aniso_U_12
B 0.0282(7) 0.0391(8) 0.0354(7) 0.0018(6) 0.0113(6) 0.0010(6)
O 0.0300(5) 0.0506(6) 0.0431(5) 0.0104(4) 0.0117(4) 0.0023(4)
N1 0.0317(5) 0.0355(6) 0.0317(5) 0.0022(4) 0.0116(5) 0.0006(4)
N2 0.0312(6) 0.0437(6) 0.0403(6) 0.0074(5) 0.0148(5) 0.0045(5)
C1 0.0347(7) 0.0439(7) 0.0333(6) 0.0047(5) 0.0095(6) 0.0018(6)
C2 0.0418(8) 0.0547(9) 0.0502(8) 0.0138(7) 0.0134(7) 0.0125(7)
C3 0.0632(10) 0.0510(10) 0.0690(11) 0.0259(8) 0.0246(9) 0.0171(8)
C4 0.0684(11) 0.0519(10) 0.0869(13) 0.0282(9) 0.0417(11) 0.0080(8)
C5 0.0480(9) 0.0501(9) 0.0747(11) 0.0190(8) 0.0314(9) 0.0062(7)
C6 0.0358(7) 0.0405(7) 0.0399(7) 0.0063(5) 0.0141(6) 0.0030(5)
C7 0.0288(6) 0.0403(7) 0.0329(6) 0.0013(5) 0.0102(5) -0.0006(5)
C8 0.0354(7) 0.0371(7) 0.0315(6) 0.0005(5) 0.0099(6) 0.0029(5)
C9 0.0460(8) 0.0435(8) 0.0417(7) 0.0070(6) 0.0189(7) 0.0039(6)
C10 0.0639(10) 0.0463(9) 0.0493(8) 0.0150(6) 0.0225(8) 0.0107(7)
C11 0.0560(9) 0.0563(9) 0.0527(9) 0.0142(7) 0.0190(8) 0.0235(8)
C12 0.0420(8) 0.0556(9) 0.0456(8) 0.0080(6) 0.0169(7) 0.0146(7)
C13 0.0368(7) 0.0419(7) 0.0341(6) 0.0033(5) 0.0123(6) 0.0033(5)
C14 0.0325(7) 0.0471(8) 0.0564(9) 0.0150(6) 0.0220(7) 0.0086(6)
C15 0.0625(10) 0.0638(10) 0.0559(9) 0.0150(8) 0.0330(9) 0.0117(8)
C16 0.1065(18) 0.0926(15) 0.0880(14) 0.0385(12) 0.0722(15) 0.0385(14)
C17 0.0727(14) 0.0986(17) 0.158(3) 0.0690(17) 0.0861(18) 0.0381(13)
C18 0.0395(9) 0.0837(15) 0.150(2) 0.0496(15) 0.0412(13) 0.0093(9)
C19 0.0367(8) 0.0641(11) 0.0839(13) 0.0156(9) 0.0158(9) -0.0003(7)
C20 0.0345(7) 0.0408(7) 0.0379(7) 0.0002(5) 0.0128(6) 0.0061(5)
C21 0.0520(9) 0.0475(8) 0.0470(8) -0.0045(6) 0.0124(7) -0.0008(7)
C22 0.0685(11) 0.0572(10) 0.0490(9) -0.0140(7) 0.0036(9) 0.0061(8)
C23 0.0781(12) 0.0697(12) 0.0362(8) -0.0061(7) 0.0103(8) 0.0260(10)
C24 0.0608(10) 0.0632(10) 0.0411(8) 0.0102(7) 0.0226(8) 0.0246(8)
C25 0.0380(7) 0.0478(8) 0.0382(7) 0.0054(6) 0.0169(6) 0.0128(6)
C26 0.0326(7) 0.0452(8) 0.0499(8) 0.0106(6) 0.0200(6) 0.0086(6)
C27 0.0475(9) 0.0585(10) 0.0724(11) 0.0234(8) 0.0340(9) 0.0100(8)
C28 0.0489(9) 0.0498(10) 0.1119(16) 0.0236(10) 0.0375(11) -0.0012(8)
C29 0.0423(9) 0.0439(9) 0.0976(14) 0.0002(8) 0.0196(9) -0.0062(7)
C30 0.0365(7) 0.0489(9) 0.0601(9) -0.0024(7) 0.0132(7) -0.0026(6)
C31 0.0292(6) 0.0407(7) 0.0450(7) 0.0034(5) 0.0139(6) 0.0015(5)

loop_
_atom_type_symbol
_atom_type_description
_atom_type_scat_dispersion_real
_atom_type_scat_dispersion_imag
_atom_type_scat_source
C C 0.0033 0.0016 'International Tables Vol C Tables 4.2.6.8 and 6.1.1.4'
H H 0.0000 0.0000 'International Tables Vol C Tables 4.2.6.8 and 6.1.1.4'
B B 0.0013 0.0007 'International Tables Vol C Tables 4.2.6.8 and 6.1.1.4'
N N 0.0061 0.0033 'International Tables Vol C Tables 4.2.6.8 and 6.1.1.4'
O O 0.0106 0.0060 'International Tables Vol C Tables 4.2.6.8 and 6.1.1.4'

loop_
_geom_angle_atom_site_label_1
_geom_angle_atom_site_label_2
_geom_angle_atom_site_label_3
_geom_angle
O B N1 105.25(9)
O B C31 114.31(11)
N1 B C31 111.91(11)
O B C20 116.82(11)
N1 B C20 108.34(11)
C31 B C20 100.26(10)
C1 O B 121.23(10)
C7 N1 C8 108.37(10)
C7 N1 B 121.90(10)
C8 N1 B 129.15(10)
C7 N2 C13 107.84(10)
C7 N2 C14 130.66(11)
C13 N2 C14 121.17(11)
O C1 C2 118.88(12)
O C1 C6 121.76(12)
C2 C1 C6 119.32(12)
C3 C2 C1 120.32(14)
C3 C2 H2 119.8
C1 C2 H2 119.8
C2 C3 C4 120.72(15)
C2 C3 H3 119.6
C4 C3 H3 119.6
C5 C4 C3 119.94(14)
C5 C4 H4 120.0
C3 C4 H4 120.0
C4 C5 C6 120.61(14)
C4 C5 H5 119.7
C6 C5 H5 119.7
C5 C6 C1 119.09(13)
C5 C6 C7 124.35(12)
C1 C6 C7 116.55(11)
N1 C7 N2 109.70(11)
N1 C7 C6 121.28(11)
N2 C7 C6 128.96(11)
N1 C8 C13 107.32(10)
N1 C8 C9 132.33(12)
C13 C8 C9 120.36(12)
C10 C9 C8 116.64(13)
C10 C9 H9 121.7
C8 C9 H9 121.7
C9 C10 C11 122.19(13)
C9 C10 H10 118.9
C11 C10 H10 118.9
C12 C11 C10 121.88(14)
C12 C11 H11 119.1
C10 C11 H11 119.1
C11 C12 C13 115.78(13)
C11 C12 H12 122.1
C13 C12 H12 122.1
C12 C13 N2 130.08(12)
C12 C13 C8 123.15(12)
N2 C13 C8 106.77(11)
C15 C14 C19 122.46(14)
C15 C14 N2 119.01(14)
C19 C14 N2 118.33(14)
C14 C15 C16 117.72(19)
C14 C15 H15 121.1
C16 C15 H15 121.1
C17 C16 C15 120.1(2)
C17 C16 H16 119.9
C15 C16 H16 119.9
C18 C17 C16 120.68(18)
C18 C17 H17 119.7
C16 C17 H17 119.7
C17 C18 C19 120.3(2)
C17 C18 H18 119.8
C19 C18 H18 119.8
C18 C19 C14 118.7(2)
C18 C19 H19 120.6
C14 C19 H19 120.6
C21 C20 C25 118.55(12)
C21 C20 B 132.52(12)
C25 C20 B 108.88(12)
C20 C21 C22 120.48(15)
C20 C21 H21 119.8
C22 C21 H21 119.8
C23 C22 C21 120.28(17)
C23 C22 H22 119.9
C21 C22 H22 119.9
C24 C23 C22 120.49(14)
C24 C23 H23 119.8
C22 C23 H23 119.8
C23 C24 C25 119.39(15)
C23 C24 H24 120.3
C25 C24 H24 120.3
C24 C25 C20 120.79(14)
C24 C25 C26 128.36(13)
C20 C25 C26 110.85(11)
C27 C26 C31 120.75(15)
C27 C26 C25 128.23(14)
C31 C26 C25 110.97(11)
C28 C27 C26 119.26(16)
C28 C27 H27 120.4
C26 C27 H27 120.4
C29 C28 C27 120.71(14)
C29 C28 H28 119.6
C27 C28 H28 119.6
C28 C29 C30 120.05(17)
C28 C29 H29 120.0
C30 C29 H29 120.0
C31 C30 C29 120.82(16)
C31 C30 H30 119.6
C29 C30 H30 119.6
C30 C31 C26 118.38(13)
C30 C31 B 132.61(12)
C26 C31 B 108.88(12)

loop_
_geom_bond_atom_site_label_1
_geom_bond_atom_site_label_2
_geom_bond_distance
B O 1.4800(17)
B N1 1.5915(16)
B C31 1.6159(19)
B C20 1.6175(19)
O C1 1.3442(15)
N1 C7 1.3355(15)
N1 C8 1.3882(16)
N2 C7 1.3613(16)
N2 C13 1.3903(16)
N2 C14 1.4409(16)
C1 C2 1.391(2)
C1 C6 1.4083(18)
C2 C3 1.379(2)
C2 H2 0.9300
C3 C4 1.384(2)
C3 H3 0.9300
C4 C5 1.371(2)
C4 H4 0.9300
C5 C6 1.4054(18)
C5 H5 0.9300
C6 C7 1.4466(18)
C8 C13 1.3907(17)
C8 C9 1.3955(18)
C9 C10 1.376(2)
C9 H9 0.9300
C10 C11 1.392(2)
C10 H10 0.9300
C11 C12 1.378(2)
C11 H11 0.9300
C12 C13 1.3830(19)
C12 H12 0.9300
C14 C15 1.370(2)
C14 C19 1.381(2)
C15 C16 1.392(2)
C15 H15 0.9300
C16 C17 1.383(4)
C16 H16 0.9300
C17 C18 1.361(4)
C17 H17 0.9300
C18 C19 1.372(2)
C18 H18 0.9300
C19 H19 0.9300
C20 C21 1.383(2)
C20 C25 1.4096(18)
C21 C22 1.388(2)
C21 H21 0.9300
C22 C23 1.385(3)
C22 H22 0.9300
C23 C24 1.376(3)
C23 H23 0.9300
C24 C25 1.3908(19)
C24 H24 0.9300
C25 C26 1.476(2)
C26 C27 1.3904(19)
C26 C31 1.4088(18)
C27 C28 1.381(3)
C27 H27 0.9300
C28 C29 1.375(3)
C28 H28 0.9300
C29 C30 1.389(2)
C29 H29 0.9300
C30 C31 1.382(2)
C30 H30 0.9300
